data_4088951
loop_
_publ_author_name
'Sansook, Supojjanee'
'Tuo, Wei'
'Lemaire, Lucas'
'Tourteau, Aur\'elien'
'Barczyk, Am\'elie'
'Dezitter, Xavier'
'Klupsch, Fr\'ed\'erique'
'Leleu-Chavain, Natascha'
'Tizzard, Graham J.'
'Coles, Simon J.'
'Millet, R\'egis'
'Spencer, John'

_publ_section_title
;
 Synthesis of Bioorganometallic Nanomolar-Potent CB2Agonists Containing a
 Ferrocene Unit
;
_journal_issue 19
_journal_name_full Organometallics
_journal_page_first 3361
_journal_paper_doi 10.1021/acs.organomet.6b00575
_journal_volume 35
_journal_year 2016
_chemical_formula_moiety 'C26 H27 Fe N3 O3'
_chemical_formula_sum 'C26 H27 Fe N3 O3'
_chemical_formula_weight 485.36
_space_group_crystal_system triclinic
_space_group_IT_number 2
_space_group_name_Hall '-P 1'
_space_group_name_H-M_alt 'P -1'
_atom_sites_solution_hydrogens mixed
_atom_sites_solution_primary iterative
_audit_creation_date 2014-02-04
_audit_creation_method
;
Olex2 1.2
(compiled 2013.12.10 svn.r2850 for OlexSys, GUI svn.r4736)
;
_cell_angle_alpha 89.835(6)
_cell_angle_beta 85.137(6)
_cell_angle_gamma 88.132(6)
_cell_formula_units_Z 2
_cell_length_a 7.5135(5)
_cell_length_b 10.3652(7)
_cell_length_c 13.7177(10)
_cell_measurement_reflns_used 13117
_cell_measurement_temperature 100(2)
_cell_measurement_theta_max 27.5
_cell_measurement_theta_min 2.5
_cell_volume 1063.91(13)
_computing_cell_refinement 'CrystalClear-SM Expert 3.1 b27 (Rigaku, 2013)'
_computing_data_collection 'CrystalClear-SM Expert 3.1 b27 (Rigaku, 2013)'
_computing_data_reduction 'CrystalClear-SM Expert 3.1 b27 (Rigaku, 2013)'
_computing_molecular_graphics 'Olex2 (Dolomanov et al., 2009)'
_computing_publication_material 'Olex2 (Dolomanov et al., 2009)'
_computing_structure_refinement 'ShelXL (Sheldrick, 2008)'
_computing_structure_solution
;
Superflip (Palatinus & Chapuis, 2007;Palatinus & van der Lee, 2008;
Palatinus et al., 2012)
;
_diffrn_ambient_temperature 100(2)
_diffrn_detector 'CCD area detector'
_diffrn_detector_area_resol_mean 28.5714
_diffrn_detector_type 'Rigaku HG Saturn724+ (2x2 bin mode)'
_diffrn_measured_fraction_theta_full 0.991
_diffrn_measured_fraction_theta_max 0.992
_diffrn_measurement_device 'four-circle \k diffractometer'
_diffrn_measurement_device_type 'Rigaku AFC12 (Right)'
_diffrn_measurement_method 'profile data from \w-scans'
_diffrn_measurement_specimen_support 'MiTeGen MicroMesh'
_diffrn_orient_matrix_type d*Trek
_diffrn_orient_matrix_UB_11 -0.026453
_diffrn_orient_matrix_UB_12 0.027662
_diffrn_orient_matrix_UB_13 -0.128047
_diffrn_orient_matrix_UB_21 0.090554
_diffrn_orient_matrix_UB_22 0.032345
_diffrn_orient_matrix_UB_23 -0.008448
_diffrn_orient_matrix_UB_31 0.023126
_diffrn_orient_matrix_UB_32 -0.068175
_diffrn_orient_matrix_UB_33 -0.013036
_diffrn_radiation_collimation 0.3
_diffrn_radiation_monochromator 'Confocal mirrors, VHF Varimax'
_diffrn_radiation_probe x-ray
_diffrn_radiation_type MoK\a
_diffrn_radiation_wavelength 0.71075
_diffrn_reflns_av_R_equivalents 0.0378
_diffrn_reflns_av_unetI/netI 0.0396
_diffrn_reflns_Laue_measured_fraction_full 0.991
_diffrn_reflns_Laue_measured_fraction_max 0.992
_diffrn_reflns_limit_h_max 9
_diffrn_reflns_limit_h_min -9
_diffrn_reflns_limit_k_max 13
_diffrn_reflns_limit_k_min -13
_diffrn_reflns_limit_l_max 17
_diffrn_reflns_limit_l_min -17
_diffrn_reflns_number 13932
_diffrn_reflns_point_group_measured_fraction_full 0.991
_diffrn_reflns_point_group_measured_fraction_max 0.992
_diffrn_reflns_theta_full 27.500
_diffrn_reflns_theta_max 27.478
_diffrn_reflns_theta_min 2.467
_diffrn_source 'Rotating Anode'
_diffrn_source_current 55.0
_diffrn_source_power 2.475
_diffrn_source_target Mo
_diffrn_source_type 'Rotating Anode'
_diffrn_source_voltage 45.0
_exptl_absorpt_coefficient_mu 0.745
_exptl_absorpt_correction_T_max 1.000
_exptl_absorpt_correction_T_min 0.837
_exptl_absorpt_correction_type multi-scan
_exptl_absorpt_process_details
;
CrystalClear-SM Expert 3.1 b27 (Rigaku, 2013)
;
_exptl_crystal_colour Orange
_exptl_crystal_density_diffrn 1.515
_exptl_crystal_description Shard
_exptl_crystal_F_000 508
_exptl_crystal_size_max 0.05
_exptl_crystal_size_mid 0.04
_exptl_crystal_size_min 0.02
_refine_diff_density_max 0.377
_refine_diff_density_min -0.312
_refine_diff_density_rms 0.062
_refine_ls_extinction_method none
_refine_ls_goodness_of_fit_ref 1.031
_refine_ls_hydrogen_treatment mixed
_refine_ls_matrix_type full
_refine_ls_number_parameters 301
_refine_ls_number_reflns 4845
_refine_ls_number_restraints 1
_refine_ls_restrained_S_all 1.031
_refine_ls_R_factor_all 0.0425
_refine_ls_R_factor_gt 0.0325
_refine_ls_shift/su_max 0.001
_refine_ls_shift/su_mean 0.000
_refine_ls_structure_factor_coef Fsqd
_refine_ls_weighting_details 'w=1/[\s^2^(Fo^2^)+(0.0415P)^2^+0.2962P] where P=(Fo^2^+2Fc^2^)/3'
_refine_ls_weighting_scheme calc
_refine_ls_wR_factor_gt 0.0788
_refine_ls_wR_factor_ref 0.0829
_reflns_Friedel_coverage 0.000
_reflns_number_gt 4110
_reflns_number_total 4845
_reflns_threshold_expression 'I > 2\s(I)'
_cod_data_source_file om6b00575_si_002.cif
_cod_data_source_block 11c
_cod_depositor_comments
;
The following automatic conversions were performed:

data item '_exptl_absorpt_correction_type' value 'Multi-scan' was
changed to 'multi-scan' in accordance with the
/home/saulius/struct/COD-crude-data/automatic-downloads/DataCite-retrospective/ACS/depositions/lib/dictionaries/cif_core.dic
dictionary named 'cif_core.dic' version 2.4.2 last updated on
2011-04-26.

Automatic conversion script
Id: cif_fix_values 6909 2019-04-08 15:41:33Z antanas 
;
_cod_original_formula_sum 'C26 H27 Fe1 N3 O3'
_cod_database_code 4088951
_shelxl_version_number 2014-1
_shelx_space_group_comment
;
The symmetry employed for this shelxl refinement is uniquely defined
by the following loop, which should always be used as a source of
symmetry information in preference to the above space-group names.
They are only intended as comments.
;
_olex2_refinement_description
;
1. Fixed Uiso
 At 1.2 times of:
  All C(H) groups, All C(H,H) groups, All N(H) groups
2. Restrained distances
 N1-H1
 0.88 with sigma of 0.002
3.a Secondary CH2 refined with riding coordinates:
 C21(H21A,H21B), C22(H22A,H22B), C23(H23A,H23B), C24(H24A,H24B), C25(H25A,
 H25B), C26(H26A,H26B)
3.b Aromatic/amide H refined with riding coordinates:
 C1(H1A), C2(H2), C3(H3), C4(H4), C5(H5), C6(H6), C7(H7), C8(H8), C9(H9),
 C15(H15), C16(H16), C17(H17), C18(H18), C20(H20)
;

loop_
_space_group_symop_operation_xyz
'x, y, z'
'-x, -y, -z'

loop_
_atom_site_label
_atom_site_type_symbol
_atom_site_fract_x
_atom_site_fract_y
_atom_site_fract_z
_atom_site_U_iso_or_equiv
_atom_site_adp_type
_atom_site_occupancy
_atom_site_site_symmetry_order
_atom_site_calc_flag
_atom_site_refinement_flags_posn
Fe1 Fe 0.05976(3) -0.01107(2) 1.29499(2) 0.01222(8) Uani 1 1 d .
O1 O 0.19303(17) 0.12596(12) 1.02566(9) 0.0192(3) Uani 1 1 d .
O2 O 0.12615(18) 0.49754(12) 1.15417(8) 0.0202(3) Uani 1 1 d .
O3 O 0.32666(18) 0.30141(13) 0.41111(9) 0.0228(3) Uani 1 1 d .
N1 N 0.0762(2) 0.23954(14) 1.15937(10) 0.0150(3) Uani 1 1 d D
H1 H 0.070(3) 0.3176(8) 1.1846(13) 0.018 Uiso 1 1 d DR
N2 N 0.35672(19) 0.44267(14) 0.87402(9) 0.0134(3) Uani 1 1 d .
N3 N 0.33416(19) 0.40997(14) 0.60241(9) 0.0138(3) Uani 1 1 d .
C1 C 0.2222(2) -0.00748(18) 1.40701(12) 0.0180(4) Uani 1 1 d .
H1A H 0.2108 0.0504 1.4609 0.022 Uiso 1 1 calc R
C2 C 0.1421(2) -0.13000(17) 1.40356(12) 0.0181(4) Uani 1 1 d .
H2 H 0.0684 -0.1682 1.4547 0.022 Uiso 1 1 calc R
C3 C 0.1926(2) -0.18505(17) 1.30961(12) 0.0178(3) Uani 1 1 d .
H3 H 0.1580 -0.2663 1.2870 0.021 Uiso 1 1 calc R
C4 C 0.3038(2) -0.09658(17) 1.25572(12) 0.0164(3) Uani 1 1 d .
H4 H 0.3567 -0.1088 1.1909 0.020 Uiso 1 1 calc R
C5 C 0.3221(2) 0.01323(18) 1.31560(12) 0.0169(3) Uani 1 1 d .
H5 H 0.3891 0.0871 1.2978 0.020 Uiso 1 1 calc R
C6 C -0.1019(2) 0.15234(17) 1.30436(12) 0.0159(3) Uani 1 1 d .
H6 H -0.0912 0.2225 1.3477 0.019 Uiso 1 1 calc R
C7 C -0.2042(2) 0.04063(17) 1.32474(12) 0.0170(3) Uani 1 1 d .
H7 H -0.2753 0.0236 1.3837 0.020 Uiso 1 1 calc R
C8 C -0.1807(2) -0.04077(17) 1.24112(12) 0.0166(3) Uani 1 1 d .
H8 H -0.2338 -0.1219 1.2348 0.020 Uiso 1 1 calc R
C9 C -0.0650(2) 0.01907(16) 1.16852(12) 0.0150(3) Uani 1 1 d .
H9 H -0.0258 -0.0151 1.1059 0.018 Uiso 1 1 calc R
C10 C -0.0182(2) 0.14020(16) 1.20709(11) 0.0138(3) Uani 1 1 d .
C11 C 0.1641(2) 0.22892(16) 1.06888(12) 0.0142(3) Uani 1 1 d .
C12 C 0.2200(2) 0.35389(16) 1.02324(11) 0.0133(3) Uani 1 1 d .
C13 C 0.1946(2) 0.47908(16) 1.06857(11) 0.0141(3) Uani 1 1 d .
C14 C 0.2581(2) 0.58745(16) 1.00686(11) 0.0135(3) Uani 1 1 d .
C15 C 0.2392(2) 0.71378(16) 1.04368(12) 0.0162(3) Uani 1 1 d .
H15 H 0.1815 0.7281 1.1072 0.019 Uiso 1 1 calc R
C16 C 0.3022(2) 0.81743(17) 0.98983(12) 0.0176(3) Uani 1 1 d .
H16 H 0.2892 0.9023 1.0160 0.021 Uiso 1 1 calc R
C17 C 0.3860(2) 0.79599(17) 0.89576(12) 0.0172(3) Uani 1 1 d .
H17 H 0.4317 0.8670 0.8588 0.021 Uiso 1 1 calc R
C18 C 0.4032(2) 0.67459(17) 0.85613(12) 0.0160(3) Uani 1 1 d .
H18 H 0.4582 0.6622 0.7918 0.019 Uiso 1 1 calc R
C19 C 0.3389(2) 0.56805(16) 0.91119(11) 0.0131(3) Uani 1 1 d .
C20 C 0.2987(2) 0.34356(16) 0.92959(11) 0.0135(3) Uani 1 1 d .
H20 H 0.3132 0.2596 0.9019 0.016 Uiso 1 1 calc R
C21 C 0.4237(2) 0.41567(17) 0.77190(11) 0.0147(3) Uani 1 1 d .
H21A H 0.4761 0.3268 0.7667 0.018 Uiso 1 1 calc R
H21B H 0.5184 0.4765 0.7509 0.018 Uiso 1 1 calc R
C22 C 0.2704(2) 0.43006(17) 0.70528(11) 0.0155(3) Uani 1 1 d .
H22A H 0.1785 0.3665 0.7248 0.019 Uiso 1 1 calc R
H22B H 0.2142 0.5175 0.7134 0.019 Uiso 1 1 calc R
C23 C 0.1943(2) 0.44656(17) 0.53860(12) 0.0167(3) Uani 1 1 d .
H23A H 0.1547 0.5375 0.5511 0.020 Uiso 1 1 calc R
H23B H 0.0900 0.3915 0.5528 0.020 Uiso 1 1 calc R
C24 C 0.2653(2) 0.43068(18) 0.43212(12) 0.0191(4) Uani 1 1 d .
H24A H 0.1694 0.4547 0.3896 0.023 Uiso 1 1 calc R
H24B H 0.3649 0.4898 0.4173 0.023 Uiso 1 1 calc R
C25 C 0.4614(2) 0.26437(19) 0.47415(13) 0.0223(4) Uani 1 1 d .
H25A H 0.5653 0.3201 0.4612 0.027 Uiso 1 1 calc R
H25B H 0.5021 0.1741 0.4599 0.027 Uiso 1 1 calc R
C26 C 0.3922(2) 0.27573(17) 0.58081(12) 0.0173(3) Uani 1 1 d .
H26A H 0.2906 0.2182 0.5947 0.021 Uiso 1 1 calc R
H26B H 0.4877 0.2490 0.6228 0.021 Uiso 1 1 calc R

loop_
_atom_site_aniso_label
_atom_site_aniso_U_11
_atom_site_aniso_U_22
_atom_site_aniso_U_33
_atom_site_aniso_U_23
_atom_site_aniso_U_13
_atom_site_aniso_U_12
Fe1 0.01323(13) 0.01334(13) 0.01019(12) 0.00124(9) -0.00173(8) -0.00034(9)
O1 0.0247(7) 0.0134(6) 0.0190(6) -0.0017(5) 0.0023(5) -0.0015(5)
O2 0.0311(7) 0.0158(6) 0.0128(6) -0.0017(5) 0.0047(5) -0.0027(5)
O3 0.0261(7) 0.0267(7) 0.0163(6) -0.0076(5) -0.0058(5) 0.0009(6)
N1 0.0207(7) 0.0123(7) 0.0120(6) 0.0005(5) -0.0001(5) -0.0022(6)
N2 0.0160(7) 0.0140(7) 0.0102(6) -0.0002(5) -0.0008(5) 0.0005(6)
N3 0.0166(7) 0.0151(7) 0.0098(6) -0.0008(5) -0.0021(5) 0.0004(6)
C1 0.0181(8) 0.0246(9) 0.0119(7) -0.0022(7) -0.0053(6) 0.0020(7)
C2 0.0172(8) 0.0213(9) 0.0156(8) 0.0065(7) -0.0018(6) 0.0014(7)
C3 0.0182(9) 0.0152(8) 0.0202(8) 0.0017(7) -0.0051(7) 0.0015(7)
C4 0.0139(8) 0.0210(9) 0.0142(8) 0.0000(7) -0.0016(6) 0.0029(7)
C5 0.0137(8) 0.0208(9) 0.0166(8) -0.0003(7) -0.0039(6) -0.0009(7)
C6 0.0180(8) 0.0156(8) 0.0140(8) 0.0012(6) -0.0015(6) 0.0024(7)
C7 0.0135(8) 0.0204(9) 0.0170(8) 0.0055(7) -0.0004(6) 0.0012(7)
C8 0.0138(8) 0.0167(8) 0.0199(8) 0.0037(7) -0.0053(6) -0.0019(7)
C9 0.0167(8) 0.0159(8) 0.0130(7) 0.0026(6) -0.0044(6) -0.0011(7)
C10 0.0147(8) 0.0134(8) 0.0133(7) 0.0018(6) -0.0019(6) 0.0011(6)
C11 0.0144(8) 0.0142(8) 0.0143(7) -0.0004(6) -0.0024(6) -0.0003(6)
C12 0.0144(8) 0.0135(8) 0.0123(7) 0.0003(6) -0.0022(6) -0.0010(6)
C13 0.0153(8) 0.0153(8) 0.0119(7) 0.0000(6) -0.0026(6) 0.0004(6)
C14 0.0142(8) 0.0139(8) 0.0126(7) 0.0004(6) -0.0031(6) 0.0003(6)
C15 0.0179(8) 0.0166(9) 0.0142(8) -0.0004(6) -0.0025(6) 0.0003(7)
C16 0.0209(9) 0.0141(8) 0.0186(8) 0.0006(7) -0.0060(7) 0.0001(7)
C17 0.0167(8) 0.0163(9) 0.0193(8) 0.0061(7) -0.0043(6) -0.0021(7)
C18 0.0155(8) 0.0188(9) 0.0139(7) 0.0027(7) -0.0019(6) 0.0002(7)
C19 0.0127(8) 0.0144(8) 0.0126(7) 0.0001(6) -0.0030(6) 0.0006(6)
C20 0.0147(8) 0.0133(8) 0.0129(7) -0.0004(6) -0.0036(6) 0.0005(6)
C21 0.0167(8) 0.0173(8) 0.0097(7) -0.0015(6) 0.0008(6) 0.0007(7)
C22 0.0161(8) 0.0184(9) 0.0117(7) -0.0004(6) -0.0001(6) 0.0013(7)
C23 0.0165(8) 0.0187(9) 0.0152(8) 0.0005(7) -0.0029(6) -0.0010(7)
C24 0.0204(9) 0.0223(9) 0.0149(8) 0.0001(7) -0.0021(6) -0.0016(7)
C25 0.0205(9) 0.0278(10) 0.0190(9) -0.0079(8) -0.0038(7) 0.0035(8)
C26 0.0183(8) 0.0170(9) 0.0168(8) -0.0016(7) -0.0033(6) 0.0004(7)

loop_
_atom_type_symbol
_atom_type_description
_atom_type_scat_dispersion_real
_atom_type_scat_dispersion_imag
_atom_type_scat_source
C C 0.0033 0.0016 'International Tables Vol C Tables 4.2.6.8 and 6.1.1.4'
H H 0.0000 0.0000 'International Tables Vol C Tables 4.2.6.8 and 6.1.1.4'
Fe Fe 0.3463 0.8444 'International Tables Vol C Tables 4.2.6.8 and 6.1.1.4'
N N 0.0061 0.0033 'International Tables Vol C Tables 4.2.6.8 and 6.1.1.4'
O O 0.0106 0.0060 'International Tables Vol C Tables 4.2.6.8 and 6.1.1.4'

loop_
_geom_angle_atom_site_label_1
_geom_angle_atom_site_label_2
_geom_angle_atom_site_label_3
_geom_angle
C1 Fe1 C2 40.72(7)
C1 Fe1 C3 68.56(7)
C1 Fe1 C6 107.99(7)
C1 Fe1 C7 118.10(7)
C1 Fe1 C9 166.34(7)
C1 Fe1 C10 128.56(7)
C2 Fe1 C9 151.25(7)
C2 Fe1 C10 167.68(7)
C3 Fe1 C2 40.71(7)
C3 Fe1 C6 168.92(7)
C3 Fe1 C9 117.28(7)
C3 Fe1 C10 149.73(7)
C4 Fe1 C1 68.59(7)
C4 Fe1 C2 68.52(7)
C4 Fe1 C3 40.73(7)
C4 Fe1 C6 149.06(7)
C4 Fe1 C7 168.44(7)
C4 Fe1 C8 129.27(7)
C4 Fe1 C9 107.13(7)
C4 Fe1 C10 116.11(7)
C5 Fe1 C1 40.88(7)
C5 Fe1 C2 68.71(7)
C5 Fe1 C3 68.70(7)
C5 Fe1 C4 40.82(7)
C5 Fe1 C6 116.11(7)
C5 Fe1 C7 150.25(7)
C5 Fe1 C8 166.65(7)
C5 Fe1 C9 127.58(7)
C5 Fe1 C10 106.76(7)
C6 Fe1 C2 129.99(7)
C6 Fe1 C9 68.59(7)
C6 Fe1 C10 40.57(6)
C7 Fe1 C2 109.74(7)
C7 Fe1 C3 130.65(7)
C7 Fe1 C6 40.71(7)
C7 Fe1 C9 68.57(7)
C7 Fe1 C10 68.12(7)
C8 Fe1 C1 151.89(7)
C8 Fe1 C2 119.09(7)
C8 Fe1 C3 109.39(7)
C8 Fe1 C6 68.36(7)
C8 Fe1 C7 40.70(7)
C8 Fe1 C9 40.53(6)
C8 Fe1 C10 67.82(7)
C9 Fe1 C10 40.46(7)
C24 O3 C25 109.76(13)
C10 N1 H1 119.8(13)
C11 N1 H1 115.4(13)
C11 N1 C10 124.36(15)
C19 N2 C21 122.07(14)
C20 N2 C19 119.76(14)
C20 N2 C21 117.96(14)
C22 N3 C26 112.82(13)
C23 N3 C22 110.63(13)
C23 N3 C26 108.35(13)
Fe1 C1 H1A 126.2
C2 C1 Fe1 70.04(10)
C2 C1 H1A 125.9
C2 C1 C5 108.20(15)
C5 C1 Fe1 69.41(9)
C5 C1 H1A 125.9
Fe1 C2 H2 126.7
C1 C2 Fe1 69.23(9)
C1 C2 H2 126.1
C1 C2 C3 107.81(15)
C3 C2 Fe1 69.51(9)
C3 C2 H2 126.1
Fe1 C3 H3 126.4
C2 C3 Fe1 69.77(10)
C2 C3 H3 126.0
C4 C3 Fe1 69.31(10)
C4 C3 C2 107.91(16)
C4 C3 H3 126.0
Fe1 C4 H4 126.3
C3 C4 Fe1 69.96(10)
C3 C4 H4 125.8
C5 C4 Fe1 69.50(10)
C5 C4 C3 108.30(15)
C5 C4 H4 125.8
Fe1 C5 H5 126.1
C1 C5 Fe1 69.70(10)
C1 C5 H5 126.1
C4 C5 Fe1 69.68(10)
C4 C5 C1 107.78(15)
C4 C5 H5 126.1
Fe1 C6 H6 125.4
C7 C6 Fe1 69.46(10)
C7 C6 H6 126.1
C7 C6 C10 107.86(15)
C10 C6 Fe1 70.65(10)
C10 C6 H6 126.1
Fe1 C7 H7 126.1
C6 C7 Fe1 69.83(10)
C6 C7 H7 126.1
C8 C7 Fe1 69.54(10)
C8 C7 C6 107.76(15)
C8 C7 H7 126.1
Fe1 C8 H8 125.9
C7 C8 Fe1 69.76(10)
C7 C8 H8 125.6
C9 C8 Fe1 70.37(9)
C9 C8 C7 108.86(15)
C9 C8 H8 125.6
Fe1 C9 H9 125.8
C8 C9 Fe1 69.09(9)
C8 C9 H9 126.3
C8 C9 C10 107.38(15)
C10 C9 Fe1 70.36(9)
C10 C9 H9 126.3
N1 C10 Fe1 132.44(12)
N1 C10 C6 122.99(15)
N1 C10 C9 128.61(15)
C6 C10 Fe1 68.78(9)
C9 C10 Fe1 69.17(9)
C9 C10 C6 108.10(15)
O1 C11 N1 123.55(15)
O1 C11 C12 121.54(15)
N1 C11 C12 114.89(15)
C13 C12 C11 125.62(14)
C20 C12 C11 114.69(15)
C20 C12 C13 119.68(15)
O2 C13 C12 124.08(15)
O2 C13 C14 121.07(16)
C12 C13 C14 114.85(14)
C15 C14 C13 119.58(15)
C15 C14 C19 118.65(15)
C19 C14 C13 121.78(15)
C14 C15 H15 119.2
C16 C15 C14 121.51(16)
C16 C15 H15 119.2
C15 C16 H16 120.5
C15 C16 C17 119.04(17)
C17 C16 H16 120.5
C16 C17 H17 119.4
C18 C17 C16 121.29(16)
C18 C17 H17 119.4
C17 C18 H18 120.1
C17 C18 C19 119.81(16)
C19 C18 H18 120.1
N2 C19 C14 118.83(15)
N2 C19 C18 121.51(15)
C14 C19 C18 119.65(16)
N2 C20 C12 125.10(16)
N2 C20 H20 117.4
C12 C20 H20 117.4
N2 C21 H21A 109.7
N2 C21 H21B 109.7
N2 C21 C22 109.94(13)
H21A C21 H21B 108.2
C22 C21 H21A 109.7
C22 C21 H21B 109.7
N3 C22 C21 111.36(13)
N3 C22 H22A 109.4
N3 C22 H22B 109.4
C21 C22 H22A 109.4
C21 C22 H22B 109.4
H22A C22 H22B 108.0
N3 C23 H23A 109.7
N3 C23 H23B 109.7
N3 C23 C24 109.92(14)
H23A C23 H23B 108.2
C24 C23 H23A 109.7
C24 C23 H23B 109.7
O3 C24 C23 111.61(14)
O3 C24 H24A 109.3
O3 C24 H24B 109.3
C23 C24 H24A 109.3
C23 C24 H24B 109.3
H24A C24 H24B 108.0
O3 C25 H25A 109.3
O3 C25 H25B 109.3
O3 C25 C26 111.43(14)
H25A C25 H25B 108.0
C26 C25 H25A 109.3
C26 C25 H25B 109.3
N3 C26 C25 109.39(14)
N3 C26 H26A 109.8
N3 C26 H26B 109.8
C25 C26 H26A 109.8
C25 C26 H26B 109.8
H26A C26 H26B 108.2

loop_
_geom_bond_atom_site_label_1
_geom_bond_atom_site_label_2
_geom_bond_distance
Fe1 C1 2.0427(17)
Fe1 C2 2.0534(16)
Fe1 C3 2.0499(18)
Fe1 C4 2.0412(17)
Fe1 C5 2.0388(17)
Fe1 C6 2.0499(17)
Fe1 C7 2.0449(17)
Fe1 C8 2.0420(17)
Fe1 C9 2.0589(16)
Fe1 C10 2.0748(16)
O1 C11 1.226(2)
O2 C13 1.254(2)
O3 C24 1.425(2)
O3 C25 1.429(2)
N1 H1 0.879(2)
N1 C10 1.399(2)
N1 C11 1.359(2)
N2 C19 1.396(2)
N2 C20 1.340(2)
N2 C21 1.472(2)
N3 C22 1.464(2)
N3 C23 1.464(2)
N3 C26 1.468(2)
C1 H1A 0.9500
C1 C2 1.425(3)
C1 C5 1.426(2)
C2 H2 0.9500
C2 C3 1.427(2)
C3 H3 0.9500
C3 C4 1.424(2)
C4 H4 0.9500
C4 C5 1.423(2)
C5 H5 0.9500
C6 H6 0.9500
C6 C7 1.424(2)
C6 C10 1.430(2)
C7 H7 0.9500
C7 C8 1.421(3)
C8 H8 0.9500
C8 C9 1.421(2)
C9 H9 0.9500
C9 C10 1.430(2)
C11 C12 1.494(2)
C12 C13 1.441(2)
C12 C20 1.371(2)
C13 C14 1.472(2)
C14 C15 1.403(2)
C14 C19 1.411(2)
C15 H15 0.9500
C15 C16 1.376(2)
C16 H16 0.9500
C16 C17 1.402(2)
C17 H17 0.9500
C17 C18 1.370(3)
C18 H18 0.9500
C18 C19 1.411(2)
C20 H20 0.9500
C21 H21A 0.9900
C21 H21B 0.9900
C21 C22 1.533(2)
C22 H22A 0.9900
C22 H22B 0.9900
C23 H23A 0.9900
C23 H23B 0.9900
C23 C24 1.519(2)
C24 H24A 0.9900
C24 H24B 0.9900
C25 H25A 0.9900
C25 H25B 0.9900
C25 C26 1.514(2)
C26 H26A 0.9900
C26 H26B 0.9900

loop_
_geom_hbond_atom_site_label_D
_geom_hbond_atom_site_label_H
_geom_hbond_atom_site_label_A
_geom_hbond_distance_DH
_geom_hbond_distance_HA
_geom_hbond_distance_DA
_geom_hbond_angle_DHA
N1 H1 O2 0.879(2) 1.962(12) 2.7124(19) 142.4(17)

loop_
_geom_torsion_atom_site_label_1
_geom_torsion_atom_site_label_2
_geom_torsion_atom_site_label_3
_geom_torsion_atom_site_label_4
_geom_torsion
Fe1 C1 C2 C3 59.00(12)
Fe1 C1 C5 C4 -59.51(12)
Fe1 C2 C3 C4 59.02(12)
Fe1 C3 C4 C5 59.12(12)
Fe1 C4 C5 C1 59.52(12)
Fe1 C6 C7 C8 -59.42(12)
Fe1 C6 C10 N1 -127.66(16)
Fe1 C6 C10 C9 58.11(12)
Fe1 C7 C8 C9 -59.72(12)
Fe1 C8 C9 C10 -60.23(11)
Fe1 C9 C10 N1 128.32(18)
Fe1 C9 C10 C6 -57.87(11)
O1 C11 C12 C13 -178.98(16)
O1 C11 C12 C20 2.2(2)
O2 C13 C14 C15 -1.1(2)
O2 C13 C14 C19 178.59(15)
O3 C25 C26 N3 -59.8(2)
N1 C11 C12 C13 2.7(2)
N1 C11 C12 C20 -176.12(14)
N2 C21 C22 N3 177.24(13)
N3 C23 C24 O3 58.37(19)
C1 C2 C3 Fe1 -58.83(12)
C1 C2 C3 C4 0.19(19)
C2 C1 C5 Fe1 59.51(12)
C2 C1 C5 C4 0.00(19)
C2 C3 C4 Fe1 -59.31(12)
C2 C3 C4 C5 -0.19(19)
C3 C4 C5 Fe1 -59.41(12)
C3 C4 C5 C1 0.12(19)
C5 C1 C2 Fe1 -59.12(12)
C5 C1 C2 C3 -0.12(19)
C6 C7 C8 Fe1 59.61(12)
C6 C7 C8 C9 -0.11(19)
C7 C6 C10 Fe1 -59.74(11)
C7 C6 C10 N1 172.60(15)
C7 C6 C10 C9 -1.62(19)
C7 C8 C9 Fe1 59.34(12)
C7 C8 C9 C10 -0.89(19)
C8 C9 C10 Fe1 59.42(11)
C8 C9 C10 N1 -172.25(16)
C8 C9 C10 C6 1.55(19)
C10 N1 C11 O1 -11.5(3)
C10 N1 C11 C12 166.78(15)
C10 C6 C7 Fe1 60.49(12)
C10 C6 C7 C8 1.07(19)
C11 N1 C10 Fe1 86.3(2)
C11 N1 C10 C6 176.76(16)
C11 N1 C10 C9 -10.3(3)
C11 C12 C13 O2 2.2(3)
C11 C12 C13 C14 -178.61(15)
C11 C12 C20 N2 178.97(15)
C12 C13 C14 C15 179.72(15)
C12 C13 C14 C19 -0.6(2)
C13 C12 C20 N2 0.1(3)
C13 C14 C15 C16 177.70(16)
C13 C14 C19 N2 0.8(2)
C13 C14 C19 C18 -177.83(15)
C14 C15 C16 C17 0.5(3)
C15 C14 C19 N2 -179.50(14)
C15 C14 C19 C18 1.8(2)
C15 C16 C17 C18 1.1(3)
C16 C17 C18 C19 -1.3(3)
C17 C18 C19 N2 -178.89(15)
C17 C18 C19 C14 -0.3(2)
C19 N2 C20 C12 0.1(2)
C19 N2 C21 C22 -84.04(18)
C19 C14 C15 C16 -2.0(3)
C20 N2 C19 C14 -0.6(2)
C20 N2 C19 C18 178.05(15)
C20 N2 C21 C22 90.69(18)
C20 C12 C13 O2 -179.02(16)
C20 C12 C13 C14 0.2(2)
C21 N2 C19 C14 174.05(14)
C21 N2 C19 C18 -7.3(2)
C21 N2 C20 C12 -174.71(15)
C22 N3 C23 C24 177.54(14)
C22 N3 C26 C25 -178.18(14)
C23 N3 C22 C21 -169.81(14)
C23 N3 C26 C25 58.98(17)
C24 O3 C25 C26 58.16(19)
C25 O3 C24 C23 -57.25(18)
C26 N3 C22 C21 68.63(18)
C26 N3 C23 C24 -58.30(18)
